data_7205970
loop_
_publ_author_name
'Wang, Liping'
'Song, Tianyou'
'Huang, Liangliang'
'Xu, Jianing'
'Li, Chao'
'Ji, Caixia'
'Shan, Liang'
'Wang, Li'

_publ_section_title
;
 A porous chiral In-MOF with anionic-type diamond network: synthesis,
 structure and nitrogen gas adsorption
;
_journal_issue 12
_journal_name_full CrystEngComm
_journal_page_first 4005
_journal_paper_doi 10.1039/c1ce05110e
_journal_volume 13
_journal_year 2011
_chemical_absolute_configuration s
_chemical_formula_sum 'C20 H28 In N0 O8'
_chemical_formula_weight 511.24
_chemical_name_systematic
;
?
;
_space_group_IT_number 96
_symmetry_cell_setting tetragonal
_symmetry_space_group_name_Hall 'P 4nw 2abw'
_symmetry_space_group_name_H-M 'P 43 21 2'
_atom_sites_solution_hydrogens geom
_atom_sites_solution_primary direct
_atom_sites_solution_secondary difmap
_audit_creation_method SHELXL-97
_cell_angle_alpha 90.00
_cell_angle_beta 90.00
_cell_angle_gamma 90.00
_cell_formula_units_Z 4
_cell_length_a 13.8954(15)
_cell_length_b 13.8954(15)
_cell_length_c 17.787(2)
_cell_measurement_temperature 293(2)
_cell_volume 3434.4(7)
_computing_cell_refinement Process-auto
_computing_data_collection Process-auto
_computing_data_reduction Process-auto
_computing_structure_refinement 'SHELXL-97 (Sheldrick, 1997)'
_computing_structure_solution 'SHELXS-97 (Sheldrick, 1990)'
_diffrn_ambient_temperature 293(2)
_diffrn_measured_fraction_theta_full 1.000
_diffrn_measured_fraction_theta_max 1.000
_diffrn_measurement_device_type 'Rigaku RAXIS-RAPID'
_diffrn_measurement_method omega-scan
_diffrn_radiation_monochromator graphite
_diffrn_radiation_source 'fine-focus sealed tube'
_diffrn_radiation_type MoK\a
_diffrn_radiation_wavelength 0.71073
_diffrn_reflns_av_R_equivalents 0.0000
_diffrn_reflns_av_sigmaI/netI 0.1480
_diffrn_reflns_limit_h_max 11
_diffrn_reflns_limit_h_min -11
_diffrn_reflns_limit_k_max 0
_diffrn_reflns_limit_k_min -16
_diffrn_reflns_limit_l_max 0
_diffrn_reflns_limit_l_min -21
_diffrn_reflns_number 3034
_diffrn_reflns_theta_full 25.00
_diffrn_reflns_theta_max 25.00
_diffrn_reflns_theta_min 1.86
_exptl_absorpt_coefficient_mu 0.715
_exptl_absorpt_correction_T_max 0.9320
_exptl_absorpt_correction_T_min 0.9320
_exptl_absorpt_correction_type multi-scan
_exptl_absorpt_process_details none
_exptl_crystal_colour colorless
_exptl_crystal_density_diffrn 0.989
_exptl_crystal_density_method 'not measured'
_exptl_crystal_description block
_exptl_crystal_F_000 1044
_exptl_crystal_size_max 0.10
_exptl_crystal_size_mid 0.10
_exptl_crystal_size_min 0.10
_platon_squeeze_details
;
;
_refine_diff_density_max 0.588
_refine_diff_density_min -0.444
_refine_diff_density_rms 0.112
_refine_ls_abs_structure_details 'Flack H D (1983), Acta Cryst. A39, 876-881'
_refine_ls_abs_structure_Flack -0.16(10)
_refine_ls_extinction_method none
_refine_ls_goodness_of_fit_ref 0.932
_refine_ls_hydrogen_treatment constr
_refine_ls_matrix_type full
_refine_ls_number_parameters 132
_refine_ls_number_reflns 3034
_refine_ls_number_restraints 20
_refine_ls_restrained_S_all 0.942
_refine_ls_R_factor_all 0.1052
_refine_ls_R_factor_gt 0.0658
_refine_ls_shift/su_max 0.000
_refine_ls_shift/su_mean 0.000
_refine_ls_structure_factor_coef Fsqd
_refine_ls_weighting_details 'calc w=1/[\s^2^(Fo^2^)+(0.0963P)^2^+0.0000P] where P=(Fo^2^+2Fc^2^)/3'
_refine_ls_weighting_scheme calc
_refine_ls_wR_factor_gt 0.1760
_refine_ls_wR_factor_ref 0.1867
_reflns_number_gt 1711
_reflns_number_total 3034
_reflns_threshold_expression >2sigma(I)
_cod_data_source_file c1ce05110e.txt
_cod_data_source_block WLP
_cod_depositor_comments
;
The following automatic conversions were performed:
'_symmetry_cell_setting' value 'Tetragonal' changed to 'tetragonal'
according to '/home/saulius/struct/CIF-dictionaries/cif_core.dic'
dictionary named 'cif_core.dic' version 2.4.1 from 2010-06-29.

Automatic conversion script
Id: cif_fix_enum 1555 2011-01-17 13:19:09Z saulius 
;
_cod_original_sg_symbol_H-M P43212
_cod_database_code 7205970

loop_
_symmetry_equiv_pos_as_xyz
'x, y, z'
'-y+1/2, x+1/2, z+3/4'
'-x, -y, z+1/2'
'y+1/2, -x+1/2, z+1/4'
'x+1/2, -y+1/2, -z+1/4'
'y, x, -z'
'-x+1/2, y+1/2, -z+3/4'
'-y, -x, -z+1/2'

loop_
_atom_site_label
_atom_site_type_symbol
_atom_site_fract_x
_atom_site_fract_y
_atom_site_fract_z
_atom_site_U_iso_or_equiv
_atom_site_adp_type
_atom_site_occupancy
_atom_site_symmetry_multiplicity
_atom_site_calc_flag
_atom_site_refinement_flags
_atom_site_disorder_assembly
_atom_site_disorder_group
C1 C 0.2825(9) 0.2678(9) 0.3201(6) 0.055(3) Uani 1 1 d D . .
C2 C 0.2923(8) 0.1645(8) 0.3414(7) 0.049(3) Uani 1 1 d U . .
C3 C 0.4007(10) 0.1654(9) 0.3742(8) 0.074(3) Uani 1 1 d U . .
H3A H 0.4000 0.1778 0.4279 0.089 Uiso 1 1 calc R . .
H3B H 0.4316 0.1038 0.3655 0.089 Uiso 1 1 calc R . .
C4 C 0.4521(9) 0.2412(10) 0.3353(9) 0.085(4) Uani 1 1 d U . .
H4A H 0.5061 0.2144 0.3079 0.102 Uiso 1 1 calc R . .
H4B H 0.4765 0.2877 0.3712 0.102 Uiso 1 1 calc R . .
C5 C 0.3812(8) 0.2916(8) 0.2794(7) 0.060(4) Uani 1 1 d . . .
H5 H 0.3835 0.2591 0.2305 0.072 Uiso 1 1 calc R . .
C6 C 0.2165(11) 0.1341(8) 0.4006(8) 0.057(4) Uani 1 1 d . . .
C7 C 0.2824(12) 0.0984(12) 0.2784(8) 0.123(7) Uani 1 1 d . . .
H7A H 0.2887 0.0334 0.2960 0.185 Uiso 1 1 calc R . .
H7B H 0.3317 0.1114 0.2419 0.185 Uiso 1 1 calc R . .
H7C H 0.2203 0.1067 0.2556 0.185 Uiso 1 1 calc R . .
C8 C 0.1997(11) 0.2901(12) 0.2714(10) 0.119(6) Uani 1 1 d DU . .
H8A H 0.2020 0.2504 0.2273 0.178 Uiso 1 1 calc R . .
H8B H 0.2022 0.3567 0.2569 0.178 Uiso 1 1 calc R . .
H8C H 0.1411 0.2779 0.2983 0.178 Uiso 1 1 calc R . .
C9 C 0.2646(10) 0.3385(10) 0.3805(10) 0.088(5) Uani 1 1 d . . .
H9A H 0.2645 0.4022 0.3598 0.132 Uiso 1 1 calc R . .
H9B H 0.3143 0.3334 0.4178 0.132 Uiso 1 1 calc R . .
H9C H 0.2033 0.3256 0.4033 0.132 Uiso 1 1 calc R . .
C10 C 0.4011(9) 0.3990(8) 0.2692(6) 0.049(3) Uani 1 1 d . . .
In1 In 0.08733(5) 0.08733(5) 0.5000 0.0393(3) Uani 1 2 d SU . .
O1 O 0.2451(6) 0.1053(6) 0.4646(4) 0.062(2) Uani 1 1 d U . .
O2 O 0.1322(6) 0.1350(6) 0.3852(5) 0.063(2) Uani 1 1 d . . .
O3 O 0.4510(6) 0.4430(5) 0.3169(5) 0.063(2) Uani 1 1 d . . .
O4 O 0.3655(6) 0.4417(6) 0.2145(5) 0.071(3) Uani 1 1 d . . .

loop_
_atom_site_aniso_label
_atom_site_aniso_U_11
_atom_site_aniso_U_22
_atom_site_aniso_U_33
_atom_site_aniso_U_23
_atom_site_aniso_U_13
_atom_site_aniso_U_12
C1 0.058(8) 0.058(9) 0.050(7) -0.003(6) 0.020(6) 0.011(6)
C2 0.052(6) 0.037(6) 0.057(7) 0.003(5) 0.025(6) -0.014(5)
C3 0.067(6) 0.074(6) 0.081(7) 0.024(6) 0.024(6) 0.008(6)
C4 0.065(7) 0.066(7) 0.123(10) 0.016(7) 0.000(7) 0.001(7)
C5 0.054(8) 0.043(7) 0.084(10) -0.002(6) 0.013(6) 0.001(6)
C6 0.082(11) 0.027(6) 0.063(10) -0.006(6) 0.008(9) 0.015(7)
C7 0.168(16) 0.112(13) 0.090(11) -0.049(11) 0.084(11) -0.083(13)
C8 0.103(9) 0.114(9) 0.139(11) 0.009(8) -0.013(8) -0.009(8)
C9 0.062(9) 0.060(8) 0.142(14) -0.020(9) 0.056(9) -0.022(8)
C10 0.050(7) 0.031(7) 0.066(8) 0.014(6) 0.020(7) -0.005(5)
In1 0.0357(4) 0.0357(4) 0.0465(6) -0.0045(4) 0.0045(4) -0.0027(6)
O1 0.064(5) 0.069(6) 0.054(5) 0.025(5) 0.017(4) 0.029(5)
O2 0.048(5) 0.067(6) 0.074(6) -0.016(5) 0.011(5) -0.026(4)
O3 0.096(7) 0.022(4) 0.071(5) 0.003(4) 0.017(5) -0.018(4)
O4 0.074(6) 0.070(7) 0.071(6) 0.030(5) 0.008(5) 0.008(5)

loop_
_atom_type_symbol
_atom_type_description
_atom_type_scat_dispersion_real
_atom_type_scat_dispersion_imag
_atom_type_scat_source
C C 0.0033 0.0016 'International Tables Vol C Tables 4.2.6.8 and 6.1.1.4'
H H 0.0000 0.0000 'International Tables Vol C Tables 4.2.6.8 and 6.1.1.4'
In In -0.7276 1.3100 'International Tables Vol C Tables 4.2.6.8 and 6.1.1.4'
N N 0.0061 0.0033 'International Tables Vol C Tables 4.2.6.8 and 6.1.1.4'
O O 0.0106 0.0060 'International Tables Vol C Tables 4.2.6.8 and 6.1.1.4'

loop_
_geom_angle_atom_site_label_1
_geom_angle_atom_site_label_2
_geom_angle_atom_site_label_3
_geom_angle
_geom_angle_site_symmetry_1
_geom_angle_site_symmetry_3
_geom_angle_publ_flag
C8 C1 C9 99.0(12) . . ?
C8 C1 C2 115.1(12) . . ?
C9 C1 C2 118.0(11) . . ?
C8 C1 C5 111.4(10) . . ?
C9 C1 C5 109.9(10) . . ?
C2 C1 C5 103.8(9) . . ?
C7 C2 C1 113.7(12) . . ?
C7 C2 C6 106.6(9) . . ?
C1 C2 C6 112.0(9) . . ?
C7 C2 C3 111.8(11) . . ?
C1 C2 C3 99.8(9) . . ?
C6 C2 C3 113.0(10) . . ?
C4 C3 C2 107.0(11) . . ?
C4 C3 H3A 110.3 . . ?
C2 C3 H3A 110.3 . . ?
C4 C3 H3B 110.3 . . ?
C2 C3 H3B 110.3 . . ?
H3A C3 H3B 108.6 . . ?
C3 C4 C5 108.6(11) . . ?
C3 C4 H4A 110.0 . . ?
C5 C4 H4A 110.0 . . ?
C3 C4 H4B 110.0 . . ?
C5 C4 H4B 110.0 . . ?
H4A C4 H4B 108.4 . . ?
C10 C5 C4 113.5(10) . . ?
C10 C5 C1 114.5(9) . . ?
C4 C5 C1 99.3(10) . . ?
C10 C5 H5 109.7 . . ?
C4 C5 H5 109.7 . . ?
C1 C5 H5 109.7 . . ?
O2 C6 O1 120.8(13) . . ?
O2 C6 C2 120.4(12) . . ?
O1 C6 C2 118.8(12) . . ?
O2 C6 In1 59.1(7) . . ?
O1 C6 In1 61.9(7) . . ?
C2 C6 In1 178.6(8) . . ?
C2 C7 H7A 109.5 . . ?
C2 C7 H7B 109.5 . . ?
H7A C7 H7B 109.5 . . ?
C2 C7 H7C 109.5 . . ?
H7A C7 H7C 109.5 . . ?
H7B C7 H7C 109.5 . . ?
C1 C8 H8A 109.5 . . ?
C1 C8 H8B 109.5 . . ?
H8A C8 H8B 109.5 . . ?
C1 C8 H8C 109.5 . . ?
H8A C8 H8C 109.5 . . ?
H8B C8 H8C 109.5 . . ?
C1 C9 H9A 109.5 . . ?
C1 C9 H9B 109.5 . . ?
H9A C9 H9B 109.5 . . ?
C1 C9 H9C 109.5 . . ?
H9A C9 H9C 109.5 . . ?
H9B C9 H9C 109.5 . . ?
O4 C10 O3 121.1(10) . . ?
O4 C10 C5 119.2(11) . . ?
O3 C10 C5 119.7(11) . . ?
O4 C10 In1 56.6(6) . 2_554 ?
O3 C10 In1 64.6(5) . 2_554 ?
C5 C10 In1 173.1(9) . 2_554 ?
O4 In1 O4 128.3(4) 7_545 4_455 ?
O4 In1 O2 84.6(3) 7_545 6_556 ?
O4 In1 O2 116.6(3) 4_455 6_556 ?
O4 In1 O2 116.6(3) 7_545 . ?
O4 In1 O2 84.6(3) 4_455 . ?
O2 In1 O2 132.0(4) 6_556 . ?
O4 In1 O1 84.0(3) 7_545 . ?
O4 In1 O1 139.5(3) 4_455 . ?
O2 In1 O1 86.4(3) 6_556 . ?
O2 In1 O1 56.7(3) . . ?
O4 In1 O1 139.5(3) 7_545 6_556 ?
O4 In1 O1 84.0(3) 4_455 6_556 ?
O2 In1 O1 56.7(3) 6_556 6_556 ?
O2 In1 O1 86.4(3) . 6_556 ?
O1 In1 O1 82.3(4) . 6_556 ?
O4 In1 O3 84.4(3) 7_545 4_455 ?
O4 In1 O3 56.1(3) 4_455 4_455 ?
O2 In1 O3 81.7(3) 6_556 4_455 ?
O2 In1 O3 139.0(3) . 4_455 ?
O1 In1 O3 164.1(3) . 4_455 ?
O1 In1 O3 99.6(3) 6_556 4_455 ?
O4 In1 O3 56.1(3) 7_545 7_545 ?
O4 In1 O3 84.4(3) 4_455 7_545 ?
O2 In1 O3 139.0(3) 6_556 7_545 ?
O2 In1 O3 81.7(3) . 7_545 ?
O1 In1 O3 99.6(3) . 7_545 ?
O1 In1 O3 164.1(3) 6_556 7_545 ?
O3 In1 O3 82.8(4) 4_455 7_545 ?
O4 In1 C6 111.2(4) 7_545 6_556 ?
O4 In1 C6 102.6(3) 4_455 6_556 ?
O2 In1 C6 27.5(3) 6_556 6_556 ?
O2 In1 C6 110.3(4) . 6_556 ?
O1 In1 C6 82.7(3) . 6_556 ?
O1 In1 C6 29.2(3) 6_556 6_556 ?
O3 In1 C6 91.4(3) 4_455 6_556 ?
O3 In1 C6 166.4(4) 7_545 6_556 ?
O4 In1 C6 102.6(3) 7_545 . ?
O4 In1 C6 111.2(4) 4_455 . ?
O2 In1 C6 110.3(4) 6_556 . ?
O2 In1 C6 27.5(3) . . ?
O1 In1 C6 29.2(3) . . ?
O1 In1 C6 82.7(3) 6_556 . ?
O3 In1 C6 166.4(4) 4_455 . ?
O3 In1 C6 91.4(3) 7_545 . ?
C6 In1 C6 96.7(6) 6_556 . ?
O4 In1 C10 27.9(3) 7_545 7_545 ?
O4 In1 C10 108.1(4) 4_455 7_545 ?
O2 In1 C10 112.1(4) 6_556 7_545 ?
O2 In1 C10 99.1(3) . 7_545 ?
O1 In1 C10 90.8(3) . 7_545 ?
O1 In1 C10 167.0(3) 6_556 7_545 ?
O3 In1 C10 84.0(3) 4_455 7_545 ?
O3 In1 C10 28.3(3) 7_545 7_545 ?
C6 In1 C10 139.0(4) 6_556 7_545 ?
C6 In1 C10 96.7(3) . 7_545 ?
O4 In1 C10 108.1(4) 7_545 4_455 ?
O4 In1 C10 27.9(3) 4_455 4_455 ?
O2 In1 C10 99.1(3) 6_556 4_455 ?
O2 In1 C10 112.1(4) . 4_455 ?
O1 In1 C10 167.0(3) . 4_455 ?
O1 In1 C10 90.8(3) 6_556 4_455 ?
O3 In1 C10 28.3(3) 4_455 4_455 ?
O3 In1 C10 84.0(3) 7_545 4_455 ?
C6 In1 C10 96.7(3) 6_556 4_455 ?
C6 In1 C10 139.0(4) . 4_455 ?
C10 In1 C10 97.9(5) 7_545 4_455 ?
C6 O1 In1 88.9(8) . . ?
C6 O2 In1 93.5(9) . . ?
C10 O3 In1 87.1(7) . 2_554 ?
C10 O4 In1 95.5(7) . 2_554 ?

loop_
_geom_bond_atom_site_label_1
_geom_bond_atom_site_label_2
_geom_bond_distance
_geom_bond_site_symmetry_2
_geom_bond_publ_flag
C1 C8 1.472(14) . ?
C1 C9 1.477(17) . ?
C1 C2 1.491(16) . ?
C1 C5 1.584(15) . ?
C2 C7 1.457(16) . ?
C2 C6 1.548(15) . ?
C2 C3 1.615(18) . ?
C3 C4 1.449(16) . ?
C3 H3A 0.9700 . ?
C3 H3B 0.9700 . ?
C4 C5 1.564(16) . ?
C4 H4A 0.9700 . ?
C4 H4B 0.9700 . ?
C5 C10 1.529(14) . ?
C5 H5 0.9800 . ?
C6 O2 1.203(15) . ?
C6 O1 1.271(14) . ?
C6 In1 2.602(14) . ?
C7 H7A 0.9600 . ?
C7 H7B 0.9600 . ?
C7 H7C 0.9600 . ?
C8 H8A 0.9600 . ?
C8 H8B 0.9600 . ?
C8 H8C 0.9600 . ?
C9 H9A 0.9600 . ?
C9 H9B 0.9600 . ?
C9 H9C 0.9600 . ?
C10 O4 1.243(12) . ?
C10 O3 1.255(12) . ?
C10 In1 2.644(10) 2_554 ?
In1 O4 2.219(9) 7_545 ?
In1 O4 2.219(9) 4_455 ?
In1 O2 2.236(8) 6_556 ?
In1 O2 2.236(8) . ?
In1 O1 2.295(8) . ?
In1 O1 2.295(8) 6_556 ?
In1 O3 2.392(8) 4_455 ?
In1 O3 2.392(7) 7_545 ?
In1 C6 2.602(14) 6_556 ?
In1 C10 2.644(10) 7_545 ?
In1 C10 2.644(10) 4_455 ?
O3 In1 2.392(7) 2_554 ?
O4 In1 2.219(9) 2_554 ?

loop_
_platon_squeeze_void_nr
_platon_squeeze_void_average_x
_platon_squeeze_void_average_y
_platon_squeeze_void_average_z
_platon_squeeze_void_volume
_platon_squeeze_void_count_electrons
1 -0.113 0.109 0.237 1690.3 250.8
